data_7120026
loop_
_publ_author_name
'Luo, Feng'
'Gao, Heng Ya'
'Peng, Wenli'
'Meng, PanPan'
'Feng, Xuefeng'
'Li, Jianqiang'
'Wu, HuiQiong'
'Yan, Chang Sheng'
'Xiaong, Yang Yang'

_publ_section_title
;
 Lanthanide separation using size-selective crystallization of Ln-MOFs
;
_journal_name_full 'Chem. Commun.'
_journal_paper_doi 10.1039/C7CC01898C
_journal_year 2017
_chemical_formula_sum 'C56 H58 Cl12 N6 Pd2'
_chemical_formula_weight 1453.28
_chemical_name_systematic
;
 ?
;
_space_group_IT_number 2
_symmetry_cell_setting triclinic
_symmetry_space_group_name_Hall '-P 1'
_symmetry_space_group_name_H-M 'P -1'
_atom_sites_solution_hydrogens geom
_atom_sites_solution_primary direct
_atom_sites_solution_secondary difmap
_audit_block_doi 10.5517/ccdc.csd.cc1nllmg
_audit_creation_method SHELXL-97
_audit_update_record
;
2017-03-10 deposited with the CCDC.
2017-04-27 downloaded from the CCDC.
;
_cell_angle_alpha 83.978(4)
_cell_angle_beta 76.161(5)
_cell_angle_gamma 71.442(4)
_cell_formula_units_Z 1
_cell_length_a 9.5673(5)
_cell_length_b 11.2234(4)
_cell_length_c 15.3626(7)
_cell_measurement_reflns_used 17968
_cell_measurement_temperature 100(2)
_cell_measurement_theta_max 29.0380
_cell_measurement_theta_min 2.4940
_cell_volume 1517.69(13)
_computing_cell_refinement
;
CrysAlisPro, Agilent Technologies,
Version 1.171.36.28 (release 01-02-2013 CrysAlis171 .NET)
(compiled Feb  1 2013,16:14:44)
;
_computing_data_collection
;
CrysAlisPro, Agilent Technologies,
Version 1.171.36.28 (release 01-02-2013 CrysAlis171 .NET)
(compiled Feb  1 2013,16:14:44)
;
_computing_data_reduction
;
CrysAlisPro, Agilent Technologies,
Version 1.171.36.28 (release 01-02-2013 CrysAlis171 .NET)
(compiled Feb  1 2013,16:14:44)
;
_computing_molecular_graphics 'Siemens XP'
_computing_publication_material SHELXL-97
_computing_structure_refinement 'SHELXL-97 (Sheldrick, 1997)'
_computing_structure_solution 'SHELXS-97 (Sheldrick, 1990)'
_diffrn_ambient_temperature 100(2)
_diffrn_detector_area_resol_mean 16.1419
_diffrn_measured_fraction_theta_full 1.000
_diffrn_measured_fraction_theta_max 1.000
_diffrn_measurement_device_type 'Oxford Diffraction Xcalibur, Eos'
_diffrn_measurement_method \w-scan
_diffrn_radiation_monochromator graphite
_diffrn_radiation_source 'Enhance (Mo) X-ray Source'
_diffrn_radiation_type MoK\a
_diffrn_radiation_wavelength 0.71073
_diffrn_reflns_av_R_equivalents 0.0383
_diffrn_reflns_av_sigmaI/netI 0.0197
_diffrn_reflns_limit_h_max 11
_diffrn_reflns_limit_h_min -11
_diffrn_reflns_limit_k_max 14
_diffrn_reflns_limit_k_min -14
_diffrn_reflns_limit_l_max 19
_diffrn_reflns_limit_l_min -19
_diffrn_reflns_number 50508
_diffrn_reflns_theta_full 26.37
_diffrn_reflns_theta_max 26.37
_diffrn_reflns_theta_min 2.30
_exptl_absorpt_coefficient_mu 1.163
_exptl_absorpt_correction_T_max 1.00000
_exptl_absorpt_correction_T_min 0.84477
_exptl_absorpt_correction_type multi-scan
_exptl_absorpt_process_details
;
CrysAlisPro, Agilent Technologies,
Version 1.171.36.28 (release 01-02-2013 CrysAlis171 .NET)
(compiled Feb  1 2013,16:14:44)
;
_exptl_crystal_colour yellow
_exptl_crystal_density_diffrn 1.590
_exptl_crystal_density_meas ?
_exptl_crystal_density_method 'not measured'
_exptl_crystal_description tablet
_exptl_crystal_F_000 732
_exptl_crystal_size_max 0.4
_exptl_crystal_size_mid 0.4
_exptl_crystal_size_min 0.2
_refine_diff_density_max 2.766
_refine_diff_density_min -1.365
_refine_diff_density_rms 0.111
_refine_ls_extinction_method none
_refine_ls_goodness_of_fit_ref 1.082
_refine_ls_hydrogen_treatment constr
_refine_ls_matrix_type full
_refine_ls_number_parameters 344
_refine_ls_number_reflns 6191
_refine_ls_number_restraints 0
_refine_ls_restrained_S_all 1.082
_refine_ls_R_factor_all 0.0569
_refine_ls_R_factor_gt 0.0482
_refine_ls_shift/su_max 0.002
_refine_ls_shift/su_mean 0.000
_refine_ls_structure_factor_coef Fsqd
_refine_ls_weighting_details 'calc w=1/[\s^2^(Fo^2^)+(0.0518P)^2^+5.4245P] where P=(Fo^2^+2Fc^2^)/3'
_refine_ls_weighting_scheme calc
_refine_ls_wR_factor_gt 0.1191
_refine_ls_wR_factor_ref 0.1277
_reflns_number_gt 5391
_reflns_number_total 6191
_reflns_threshold_expression >2sigma(I)
_cod_data_source_file c7cc01898c2.cif
_cod_data_source_block puett
_cod_depositor_comments
;
The following automatic conversions were performed:

'_exptl_crystal_density_meas' value 'not measured' was changed to '?'
- the value is perceived as not measured.

Automatic conversion script
Id: cif_fix_values 4973 2017-02-22 13:04:09Z antanas 
;
_cod_original_cell_volume 1517.70(12)
_cod_database_code 7120026

loop_
_symmetry_equiv_pos_as_xyz
'x, y, z'
'-x, -y, -z'

loop_
_atom_site_label
_atom_site_type_symbol
_atom_site_fract_x
_atom_site_fract_y
_atom_site_fract_z
_atom_site_U_iso_or_equiv
_atom_site_adp_type
_atom_site_occupancy
_atom_site_symmetry_multiplicity
_atom_site_calc_flag
_atom_site_refinement_flags
Pd1 Pd 0.47441(3) 0.35692(3) 0.53737(2) 0.03005(11) Uani 1 1 d .
Cl1 Cl 0.36071(12) 0.52666(9) 0.45080(10) 0.0445(3) Uani 1 1 d .
Cl2 Cl 0.59217(10) 0.18434(8) 0.61800(7) 0.0316(2) Uani 1 1 d .
N1 N 0.3520(3) 0.1778(3) 0.4744(2) 0.0283(7) Uani 1 1 d .
N2 N 0.2289(4) 0.1459(3) 0.4763(2) 0.0300(7) Uani 1 1 d .
N3 N 0.1220(3) 0.2252(3) 0.5330(2) 0.0272(7) Uani 1 1 d .
C1 C 0.3281(4) 0.2745(3) 0.5274(3) 0.0264(8) Uani 1 1 d .
C2 C 0.1757(4) 0.3058(3) 0.5669(3) 0.0253(8) Uani 1 1 d .
C3 C -0.0306(4) 0.2131(4) 0.5528(3) 0.0357(10) Uani 1 1 d .
H3A H -0.0935 0.2779 0.5185 0.054 Uiso 1 1 calc R
H3B H -0.0749 0.2236 0.6170 0.054 Uiso 1 1 calc R
H3C H -0.0256 0.1297 0.5359 0.054 Uiso 1 1 calc R
C4 C 0.4950(4) 0.1093(4) 0.4147(3) 0.0330(9) Uani 1 1 d .
H4A H 0.4930 0.0237 0.4060 0.040 Uiso 1 1 calc R
H4B H 0.5804 0.1008 0.4431 0.040 Uiso 1 1 calc R
C5 C 0.7421(6) 0.2352(6) 0.3443(5) 0.0630(16) Uani 1 1 d .
H5A H 0.7021 0.2426 0.4099 0.076 Uiso 1 1 calc R
H5B H 0.7851 0.3051 0.3229 0.076 Uiso 1 1 calc R
C6 C 0.8720(7) 0.1065(6) 0.3257(5) 0.0731(19) Uani 1 1 d .
H6A H 0.9710 0.1228 0.3121 0.088 Uiso 1 1 calc R
H6B H 0.8669 0.0518 0.3805 0.088 Uiso 1 1 calc R
C7 C 0.6043(11) 0.0123(7) 0.0667(5) 0.094(3) Uani 1 1 d .
H7A H 0.5788 -0.0669 0.0684 0.112 Uiso 1 1 calc R
H7B H 0.6460 0.0321 0.0034 0.112 Uiso 1 1 calc R
C8 C 0.4544(10) 0.1222(8) 0.1031(4) 0.089(3) Uani 1 1 d .
H8A H 0.4291 0.1817 0.0528 0.107 Uiso 1 1 calc R
H8B H 0.3702 0.0859 0.1256 0.107 Uiso 1 1 calc R
C11 C 0.0865(4) 0.4007(3) 0.6334(3) 0.0257(8) Uani 1 1 d .
C12 C -0.0560(4) 0.4797(4) 0.6263(3) 0.0297(8) Uani 1 1 d .
H12 H -0.0975 0.4718 0.5777 0.036 Uiso 1 1 calc R
C13 C -0.1375(5) 0.5696(4) 0.6894(3) 0.0384(10) Uani 1 1 d .
H13 H -0.2358 0.6217 0.6851 0.046 Uiso 1 1 calc R
C14 C -0.0749(6) 0.5834(5) 0.7594(3) 0.0450(11) Uani 1 1 d .
H14 H -0.1304 0.6456 0.8026 0.054 Uiso 1 1 calc R
C15 C 0.0670(6) 0.5071(5) 0.7662(3) 0.0428(11) Uani 1 1 d .
H15 H 0.1093 0.5174 0.8139 0.051 Uiso 1 1 calc R
C16 C 0.1486(5) 0.4156(4) 0.7039(3) 0.0346(9) Uani 1 1 d .
H16 H 0.2464 0.3631 0.7089 0.042 Uiso 1 1 calc R
C21 C 0.6138(6) 0.2486(4) 0.2998(4) 0.0543(14) Uani 1 1 d .
C22 C 0.6101(7) 0.3133(6) 0.2168(5) 0.0675(18) Uani 1 1 d .
H22 H 0.6589 0.3767 0.2018 0.081 Uiso 1 1 calc R
C23 C 0.5407(9) 0.2891(6) 0.1582(5) 0.080(2) Uani 1 1 d .
H23 H 0.5395 0.3364 0.1032 0.096 Uiso 1 1 calc R
C24 C 0.4681(8) 0.1932(6) 0.1769(4) 0.0665(18) Uani 1 1 d .
C25 C 0.4450(6) 0.1493(5) 0.2626(4) 0.0540(14) Uani 1 1 d .
H25 H 0.3786 0.0996 0.2814 0.065 Uiso 1 1 calc R
C26 C 0.5184(6) 0.1762(4) 0.3260(3) 0.0408(11) Uani 1 1 d .
C31 C 0.8620(7) 0.0380(6) 0.2481(4) 0.0647(17) Uani 1 1 d .
C32 C 0.8951(8) 0.0828(7) 0.1581(6) 0.089(3) Uani 1 1 d .
H32 H 0.9657 0.1289 0.1401 0.107 Uiso 1 1 calc R
C33 C 0.8217(10) 0.0580(7) 0.0956(5) 0.088(3) Uani 1 1 d .
H33 H 0.8433 0.0879 0.0352 0.106 Uiso 1 1 calc R
C34 C 0.7225(9) -0.0069(6) 0.1199(4) 0.0709(19) Uani 1 1 d .
C35 C 0.7193(7) -0.0743(5) 0.2016(4) 0.0606(16) Uani 1 1 d .
H35 H 0.6684 -0.1364 0.2142 0.073 Uiso 1 1 calc R
C36 C 0.7875(7) -0.0524(5) 0.2630(4) 0.0583(15) Uani 1 1 d .
H36 H 0.7845 -0.1002 0.3179 0.070 Uiso 1 1 calc R
C91 C 0.3718(6) 0.6575(6) 0.2031(4) 0.0557(13) Uani 1 1 d .
H91A H 0.3841 0.6474 0.2659 0.067 Uiso 1 1 calc R
H91B H 0.3437 0.5848 0.1900 0.067 Uiso 1 1 calc R
C92 C 0.0213(7) 0.7037(6) 0.0623(4) 0.0657(16) Uani 1 1 d .
H92A H -0.0183 0.6857 0.1263 0.079 Uiso 1 1 calc R
H92B H 0.0309 0.7895 0.0569 0.079 Uiso 1 1 calc R
Cl91 Cl 0.54502(17) 0.65796(15) 0.13080(10) 0.0641(4) Uani 1 1 d .
Cl92 Cl 0.22465(19) 0.79738(18) 0.19152(11) 0.0753(5) Uani 1 1 d .
Cl93 Cl 0.1999(2) 0.59509(18) 0.02593(13) 0.0809(5) Uani 1 1 d .
Cl94 Cl -0.1057(2) 0.69693(19) -0.00072(12) 0.0812(5) Uani 1 1 d .

loop_
_atom_site_aniso_label
_atom_site_aniso_U_11
_atom_site_aniso_U_22
_atom_site_aniso_U_33
_atom_site_aniso_U_23
_atom_site_aniso_U_13
_atom_site_aniso_U_12
Pd1 0.01746(16) 0.01800(16) 0.0557(2) 0.00346(13) -0.01275(13) -0.00469(11)
Cl1 0.0289(5) 0.0244(5) 0.0902(9) 0.0160(5) -0.0342(6) -0.0120(4)
Cl2 0.0253(4) 0.0189(4) 0.0515(6) 0.0034(4) -0.0121(4) -0.0068(3)
N1 0.0197(15) 0.0177(15) 0.0429(19) -0.0031(13) -0.0014(14) -0.0028(12)
N2 0.0243(16) 0.0211(15) 0.043(2) -0.0066(14) -0.0049(14) -0.0048(13)
N3 0.0197(15) 0.0202(15) 0.0410(19) -0.0038(13) -0.0061(13) -0.0047(12)
C1 0.0200(17) 0.0178(17) 0.039(2) 0.0032(15) -0.0075(15) -0.0037(14)
C2 0.0207(17) 0.0181(16) 0.039(2) 0.0005(15) -0.0105(15) -0.0056(14)
C3 0.0195(18) 0.029(2) 0.061(3) -0.0117(19) -0.0076(18) -0.0088(16)
C4 0.0242(19) 0.0210(18) 0.045(2) -0.0031(16) 0.0024(17) -0.0012(15)
C5 0.044(3) 0.051(3) 0.082(4) 0.003(3) 0.008(3) -0.014(2)
C6 0.045(3) 0.061(4) 0.096(5) 0.001(3) 0.002(3) -0.007(3)
C7 0.138(7) 0.068(4) 0.045(4) -0.007(3) -0.013(4) 0.006(5)
C8 0.111(6) 0.088(5) 0.046(4) -0.007(3) -0.019(4) 0.005(5)
C11 0.0230(18) 0.0206(17) 0.034(2) -0.0026(15) -0.0076(15) -0.0058(14)
C12 0.0231(18) 0.0267(19) 0.040(2) -0.0044(16) -0.0087(16) -0.0060(15)
C13 0.028(2) 0.033(2) 0.048(3) -0.0104(19) -0.0059(19) 0.0009(17)
C14 0.045(3) 0.044(3) 0.041(3) -0.016(2) -0.001(2) -0.009(2)
C15 0.045(3) 0.048(3) 0.038(2) -0.007(2) -0.011(2) -0.013(2)
C16 0.031(2) 0.033(2) 0.040(2) -0.0011(17) -0.0125(18) -0.0071(17)
C21 0.052(3) 0.029(2) 0.060(3) 0.002(2) 0.012(3) -0.001(2)
C22 0.065(4) 0.045(3) 0.065(4) 0.015(3) 0.012(3) -0.002(3)
C23 0.092(5) 0.048(3) 0.055(4) 0.012(3) 0.015(4) 0.014(3)
C24 0.072(4) 0.052(3) 0.049(3) -0.008(3) -0.011(3) 0.017(3)
C25 0.051(3) 0.037(3) 0.054(3) -0.002(2) -0.002(2) 0.009(2)
C26 0.047(3) 0.0215(19) 0.040(2) -0.0032(17) 0.001(2) 0.0013(18)
C31 0.047(3) 0.047(3) 0.073(4) -0.002(3) 0.012(3) 0.005(2)
C32 0.060(4) 0.062(4) 0.105(6) 0.008(4) 0.038(4) -0.007(3)
C33 0.116(7) 0.056(4) 0.045(4) 0.001(3) 0.026(4) 0.007(4)
C34 0.087(5) 0.042(3) 0.058(4) -0.009(3) -0.003(3) 0.009(3)
C35 0.060(3) 0.034(3) 0.065(4) -0.013(2) 0.013(3) 0.000(2)
C36 0.058(3) 0.034(3) 0.055(3) 0.006(2) 0.006(3) 0.009(2)
C91 0.053(3) 0.060(3) 0.048(3) -0.001(2) -0.004(2) -0.016(3)
C92 0.077(4) 0.059(4) 0.057(3) -0.016(3) 0.009(3) -0.027(3)
Cl91 0.0536(8) 0.0630(9) 0.0611(9) 0.0012(7) 0.0058(6) -0.0118(7)
Cl92 0.0600(9) 0.0865(11) 0.0655(10) -0.0202(8) -0.0164(7) 0.0046(8)
Cl93 0.0722(10) 0.0792(11) 0.0792(11) -0.0291(9) 0.0204(9) -0.0250(9)
Cl94 0.0819(12) 0.0940(13) 0.0711(11) -0.0292(9) 0.0005(9) -0.0356(10)

loop_
_atom_type_symbol
_atom_type_description
_atom_type_scat_dispersion_real
_atom_type_scat_dispersion_imag
_atom_type_scat_source
C C 0.0033 0.0016 'International Tables Vol C Tables 4.2.6.8 and 6.1.1.4'
H H 0.0000 0.0000 'International Tables Vol C Tables 4.2.6.8 and 6.1.1.4'
N N 0.0061 0.0033 'International Tables Vol C Tables 4.2.6.8 and 6.1.1.4'
Cl Cl 0.1484 0.1585 'International Tables Vol C Tables 4.2.6.8 and 6.1.1.4'
Pd Pd -0.9988 1.0072 'International Tables Vol C Tables 4.2.6.8 and 6.1.1.4'

loop_
_geom_angle_atom_site_label_1
_geom_angle_atom_site_label_2
_geom_angle_atom_site_label_3
_geom_angle
_geom_angle_site_symmetry_3
C1 Pd1 Cl2 89.86(11) .
C1 Pd1 Cl1 89.75(11) .
Cl2 Pd1 Cl1 177.71(5) .
C1 Pd1 Cl1 175.58(11) 2_666
Cl2 Pd1 Cl1 93.97(3) 2_666
Cl1 Pd1 Cl1 86.50(4) 2_666
Pd1 Cl1 Pd1 93.50(4) 2_666
N2 N1 C1 114.1(3) .
N2 N1 C4 118.3(3) .
C1 N1 C4 127.6(3) .
N3 N2 N1 103.5(3) .
N2 N3 C2 112.5(3) .
N2 N3 C3 117.8(3) .
C2 N3 C3 129.7(3) .
N1 C1 C2 104.3(3) .
N1 C1 Pd1 127.0(3) .
C2 C1 Pd1 128.6(3) .
N3 C2 C1 105.6(3) .
N3 C2 C11 125.4(3) .
C1 C2 C11 129.0(3) .
N1 C4 C26 111.1(3) .
C21 C5 C6 113.5(5) .
C31 C6 C5 112.8(6) .
C34 C7 C8 112.9(6) .
C24 C8 C7 113.1(7) .
C12 C11 C16 119.3(4) .
C12 C11 C2 121.5(3) .
C16 C11 C2 119.1(3) .
C13 C12 C11 120.5(4) .
C12 C13 C14 119.7(4) .
C15 C14 C13 120.2(4) .
C14 C15 C16 120.4(4) .
C15 C16 C11 119.8(4) .
C26 C21 C22 116.5(6) .
C26 C21 C5 121.9(5) .
C22 C21 C5 119.8(6) .
C23 C22 C21 122.4(7) .
C22 C23 C24 121.0(6) .
C25 C24 C23 116.1(6) .
C25 C24 C8 120.5(7) .
C23 C24 C8 121.6(6) .
C24 C25 C26 121.4(6) .
C21 C26 C25 119.8(5) .
C21 C26 C4 125.0(5) .
C25 C26 C4 114.9(4) .
C36 C31 C32 115.8(7) .
C36 C31 C6 121.1(6) .
C32 C31 C6 121.5(7) .
C33 C32 C31 119.1(7) .
C34 C33 C32 121.1(6) .
C33 C34 C35 117.9(7) .
C33 C34 C7 118.7(7) .
C35 C34 C7 122.6(8) .
C36 C35 C34 120.8(6) .
C35 C36 C31 121.8(6) .
Cl91 C91 Cl92 112.3(3) .
Cl94 C92 Cl93 111.4(3) .

loop_
_geom_bond_atom_site_label_1
_geom_bond_atom_site_label_2
_geom_bond_distance
_geom_bond_site_symmetry_2
Pd1 C1 1.948(4) .
Pd1 Cl2 2.3088(10) .
Pd1 Cl1 2.3286(10) .
Pd1 Cl1 2.3933(10) 2_666
Cl1 Pd1 2.3933(10) 2_666
N1 N2 1.329(5) .
N1 C1 1.353(5) .
N1 C4 1.477(5) .
N2 N3 1.325(5) .
N3 C2 1.369(5) .
N3 C3 1.466(5) .
C1 C2 1.383(5) .
C2 C11 1.463(5) .
C4 C26 1.490(6) .
C5 C21 1.503(9) .
C5 C6 1.577(8) .
C6 C31 1.521(10) .
C7 C34 1.499(11) .
C7 C8 1.589(10) .
C8 C24 1.506(10) .
C11 C12 1.392(5) .
C11 C16 1.400(6) .
C12 C13 1.381(6) .
C13 C14 1.393(7) .
C14 C15 1.377(7) .
C15 C16 1.386(6) .
C21 C26 1.373(7) .
C21 C22 1.401(8) .
C22 C23 1.334(11) .
C23 C24 1.429(11) .
C24 C25 1.349(8) .
C25 C26 1.433(8) .
C31 C36 1.387(9) .
C31 C32 1.418(10) .
C32 C33 1.414(12) .
C33 C34 1.336(12) .
C34 C35 1.394(9) .
C35 C36 1.350(9) .
C91 Cl91 1.761(6) .
C91 Cl92 1.770(6) .
C92 Cl94 1.748(7) .
C92 Cl93 1.754(7) .
